data_9017748
loop_
_publ_author_name
'Nagashima, M.'
'Mitani, K.'
'Akasaka, M.'

_publ_section_title
;
 Structural variation of babingtonite depending on cation
 distribution at the octahedral sites
 Note: Sample 3
;
_journal_name_full 'Mineralogy and Petrology'
_journal_page_first 287
_journal_page_last 301
_journal_volume 108
_journal_year 2014
_chemical_compound_source 'Kandivali quarry, India'
_chemical_formula_sum 'Al0.04 Ca2 Fe1.72 H Mg0.13 Mn0.11 O15 Si5'
_chemical_name_mineral Babingtonite
_space_group_IT_number 2
_space_group_name_Hall '-P 1'
_space_group_name_H-M_alt 'P -1'
_symmetry_space_group_name_H-M 'P -1'
_cell_angle_alpha 91.564
_cell_angle_beta 93.889
_cell_angle_gamma 104.203
_cell_length_a 7.4664
_cell_length_b 11.6276
_cell_length_c 6.6813
_cell_formula_units_Z 2
_cell_volume 560.441
_database_code_amcsd 0020454
_exptl_crystal_density_diffrn 3.365
_cod_data_source_file inputs/fixed/downloads/18/18711.cif
_cod_data_source_block 18711
_cod_original_formula_sum 'Ca2 Fe1.72 Mn.11 Mg.13 Al.04 Si5 O15 H'
_cod_database_code 9017748

loop_
_space_group_symop_operation_xyz
x,y,z
-x,-y,-z

loop_
_atom_site_aniso_label
_atom_site_aniso_U_11
_atom_site_aniso_U_22
_atom_site_aniso_U_33
_atom_site_aniso_U_12
_atom_site_aniso_U_13
_atom_site_aniso_U_23
Ca1 0.01438 0.00811 0.00835 0.00182 0.00148 -0.00064
Ca2 0.00701 0.00941 0.00962 0.00115 0.00036 -0.00258
Fe1 0.00669 0.00701 0.00729 0.00162 0.00087 0.00010
Mn1 0.00669 0.00701 0.00729 0.00162 0.00087 0.00010
Mg1 0.00669 0.00701 0.00729 0.00162 0.00087 0.00010
Fe2 0.00563 0.00551 0.00659 0.00124 0.00011 -0.00006
Al2 0.00563 0.00551 0.00659 0.00124 0.00011 -0.00006
Si1 0.00778 0.00560 0.00608 0.00126 -0.00035 -0.00006
Si2 0.00545 0.00574 0.00589 0.00074 0.00009 0.00023
Si3 0.00508 0.00575 0.00594 0.00121 0.00037 0.00029
Si4 0.00597 0.00539 0.00587 0.00132 0.00034 0.00005
Si5 0.00578 0.00621 0.00742 0.00178 0.00082 0.00025
O1 0.01630 0.00940 0.00790 -0.00140 0.00160 0.00110
O2 0.00920 0.00970 0.00770 0.00390 -0.00020 0.00000
O3 0.01080 0.00590 0.01160 0.00050 -0.00250 0.00000
O4 0.00700 0.00800 0.00770 0.00160 -0.00070 0.00100
O5 0.00930 0.01030 0.00770 0.00140 0.00140 -0.00180
O6 0.00630 0.00950 0.00810 0.00050 0.00110 0.00180
O7 0.00750 0.00750 0.01110 0.00260 0.00100 -0.00060
O8 0.00790 0.01000 0.00740 0.00250 -0.00070 0.00140
O9 0.00850 0.00530 0.00960 0.00100 -0.00080 0.00000
O10 0.00730 0.00940 0.00780 0.00270 -0.00020 0.00150
O11 0.01260 0.00820 0.00720 0.00090 0.00240 -0.00120
O12 0.00650 0.01000 0.00950 0.00200 0.00170 0.00280
O13 0.00810 0.00980 0.01310 0.00380 0.00260 0.00080
O14 0.00840 0.00890 0.00950 0.00080 -0.00170 0.00170
O15 0.01020 0.00780 0.01320 0.00210 0.00020 -0.00300

loop_
_atom_site_label
_atom_site_fract_x
_atom_site_fract_y
_atom_site_fract_z
_atom_site_occupancy
_atom_site_U_iso_or_equiv
Ca1 0.78083 0.94188 0.14282 1.00000 0.01044
Ca2 0.23781 0.52030 0.30422 1.00000 0.00890
Fe1 0.59366 0.64374 0.06087 0.76000 0.00700
Mn1 0.59366 0.64374 0.06087 0.11000 0.00700
Mg1 0.59366 0.64374 0.06087 0.13000 0.00700
Fe2 0.04708 0.23538 0.18413 0.96000 0.00596
Al2 0.04708 0.23538 0.18413 0.04000 0.00596
Si1 0.28792 0.05313 0.34073 1.00000 0.00661
Si2 0.46037 0.31321 0.42487 1.00000 0.00582
Si3 0.80615 0.44499 0.20939 1.00000 0.00562
Si4 0.98700 0.71334 0.31035 1.00000 0.00577
Si5 0.32652 0.83540 0.10588 1.00000 0.00640
O1 0.19808 0.98701 0.53389 1.00000 0.01193
O2 0.13002 0.08054 0.18390 1.00000 0.00863
O3 0.43355 0.17094 0.43658 1.00000 0.00986
O4 0.31674 0.33806 0.24585 1.00000 0.00768
O5 0.55014 0.62043 0.36545 1.00000 0.00930
O6 0.67761 0.37047 0.37311 1.00000 0.00814
O7 0.96957 0.38440 0.15711 1.00000 0.00858
O8 0.67801 0.47511 0.02636 1.00000 0.00840
O9 0.92538 0.56849 0.33848 1.00000 0.00802
O10 0.87157 0.75503 0.12447 1.00000 0.00811
O11 0.02202 0.22098 0.47818 1.00000 0.00957
O12 0.20410 0.73687 0.25076 1.00000 0.00856
O13 0.50949 0.79815 0.05524 1.00000 0.00999
O14 0.80653 0.14258 0.08221 1.00000 0.00924
O15 0.39452 0.96725 0.22438 1.00000 0.01052
H1 0.11900 0.90610 0.51700 1.00000 0.05000

loop_
_cod_related_entry_id
_cod_related_entry_database
_cod_related_entry_code
1 AMCSD 0020454
